data_4083784
loop_
_publ_author_name
'Bernhammer, Jan C.'
'Chong, Ning Xi'
'Jothibasu, Ramasamy'
'Zhou, Binbin'
'Huynh, Han Vinh'

_publ_section_title
;
 Palladium(II) Complexes Bearing an Indazole-Derived N-Heterocyclic
 Carbene and Phosphine Coligands as Catalysts for the Sonogashira
 Coupling and the Hydroamination of Alkynes
;
_journal_name_full Organometallics
_journal_page_first 140627160434001
_journal_paper_doi 10.1021/om500566n
_journal_year 2014
_chemical_formula_sum 'C28 H25 Br2 N2 P Pd'
_chemical_formula_weight 686.69
_chemical_name_systematic
; 
 ? 
;
_space_group_crystal_system monoclinic
_space_group_IT_number 14
_space_group_name_Hall '-P 2yn'
_space_group_name_H-M_alt 'P 1 21/n 1'
_symmetry_space_group_name_Hall '-P 2yn'
_symmetry_space_group_name_H-M 'P 1 21/n 1'
_atom_sites_solution_hydrogens geom
_audit_creation_method SHELXL-2013
_cell_angle_alpha 90
_cell_angle_beta 100.457(3)
_cell_angle_gamma 90
_cell_formula_units_Z 4
_cell_length_a 10.6153(8)
_cell_length_b 16.6679(12)
_cell_length_c 14.6369(12)
_cell_measurement_reflns_used 5439
_cell_measurement_temperature 100(2)
_cell_measurement_theta_max 24.36
_cell_measurement_theta_min 2.82
_cell_volume 2546.8(3)
_computing_cell_refinement 'Bruker SAINT'
_computing_data_collection 'Bruker APEX2'
_computing_data_reduction 'Bruker SAINT'
_computing_molecular_graphics 'Bruker SHELXTL'
_computing_publication_material 'Bruker SHELXTL'
_computing_structure_refinement 'SHELXL-2013 (Sheldrick, 2013)'
_computing_structure_solution 'SHELXS-97 (Sheldrick 2008)'
_diffrn_ambient_temperature 100(2)
_diffrn_measured_fraction_theta_full 0.999
_diffrn_measured_fraction_theta_max 0.998
_diffrn_measurement_device_type 'Bruker D8 Venture'
_diffrn_measurement_method '\f and \w scans'
_diffrn_radiation_type MoK\a
_diffrn_radiation_wavelength 0.71073
_diffrn_reflns_av_R_equivalents 0.0903
_diffrn_reflns_av_unetI/netI 0.0616
_diffrn_reflns_Laue_measured_fraction_full 0.999
_diffrn_reflns_Laue_measured_fraction_max 0.998
_diffrn_reflns_limit_h_max 12
_diffrn_reflns_limit_h_min -12
_diffrn_reflns_limit_k_max 19
_diffrn_reflns_limit_k_min -20
_diffrn_reflns_limit_l_max 17
_diffrn_reflns_limit_l_min -17
_diffrn_reflns_number 27955
_diffrn_reflns_point_group_measured_fraction_full 0.999
_diffrn_reflns_point_group_measured_fraction_max 0.998
_diffrn_reflns_theta_full 25.242
_diffrn_reflns_theta_max 25.370
_diffrn_reflns_theta_min 2.302
_exptl_absorpt_coefficient_mu 3.950
_exptl_absorpt_correction_T_max 0.7452
_exptl_absorpt_correction_T_min 0.6851
_exptl_absorpt_correction_type multi-scan
_exptl_absorpt_process_details 'Sadabs, (Sheldrick 2012)'
_exptl_crystal_colour Colourless
_exptl_crystal_density_diffrn 1.791
_exptl_crystal_density_meas ?
_exptl_crystal_density_method 'Not Measured'
_exptl_crystal_description Block
_exptl_crystal_F_000 1352
_exptl_crystal_size_max 0.197
_exptl_crystal_size_mid 0.099
_exptl_crystal_size_min 0.063
_refine_diff_density_max 0.835
_refine_diff_density_min -0.579
_refine_diff_density_rms 0.126
_refine_ls_extinction_method none
_refine_ls_goodness_of_fit_ref 1.011
_refine_ls_hydrogen_treatment constr
_refine_ls_matrix_type full
_refine_ls_number_parameters 307
_refine_ls_number_reflns 4666
_refine_ls_number_restraints 0
_refine_ls_restrained_S_all 1.011
_refine_ls_R_factor_all 0.0672
_refine_ls_R_factor_gt 0.0369
_refine_ls_shift/su_max 0.001
_refine_ls_shift/su_mean 0.000
_refine_ls_structure_factor_coef Fsqd
_refine_ls_weighting_details 'w=1/[\s^2^(Fo^2^)+(0.0272P)^2^+2.9358P] where P=(Fo^2^+2Fc^2^)/3'
_refine_ls_weighting_scheme calc
_refine_ls_wR_factor_gt 0.0627
_refine_ls_wR_factor_ref 0.0701
_reflns_Friedel_coverage 0.000
_reflns_number_gt 3432
_reflns_number_total 4666
_reflns_threshold_expression 'I > 2\s(I)'
_cod_data_source_file om500566n_si_002.cif
_cod_data_source_block D647
_cod_depositor_comments
;
The following automatic conversions were performed:

'_exptl_absorpt_correction_type' value 'Multi-scan' changed to
'multi-scan' according to
/usr/data/users/saulius/crontab/automatic-downloads/rss-feeds/ACS/lib/dictionaries/cif_core.dic
dictionary named 'cif_core.dic' version 2.4.2 from 2011-04-26.

Automatic conversion script
Id: cif_fix_values 2281 2013-09-26 08:29:07Z andrius 

The following automatic conversions were performed:

'_exptl_crystal_density_meas' value 'Not Measured' was changed to '?'
- the value is perceived as not measured.

Automatic conversion script
Id: cif_fix_values 3008 2015-01-20 13:52:24Z robertas 
;
_cod_database_code 4083784
_shelx_space_group_comment
; 
The symmetry employed for this shelxl refinement is uniquely defined 
by the following loop, which should always be used as a source of 
symmetry information in preference to the above space-group names. 
They are only intended as comments. 
;
_shelx_estimated_absorpt_t_min 0.510
_shelx_estimated_absorpt_t_max 0.789
_shelxl_version_number 2013-3

loop_
_space_group_symop_operation_xyz
'x, y, z'
'-x+1/2, y+1/2, -z+1/2'
'-x, -y, -z'
'x-1/2, -y-1/2, z-1/2'

loop_
_atom_site_label
_atom_site_type_symbol
_atom_site_fract_x
_atom_site_fract_y
_atom_site_fract_z
_atom_site_U_iso_or_equiv
_atom_site_adp_type
_atom_site_occupancy
_atom_site_site_symmetry_order
_atom_site_calc_flag
_atom_site_refinement_flags_posn
_atom_site_refinement_flags_adp
Pd1 Pd 0.84770(3) 0.17988(2) 0.85288(2) 0.01232(10) Uani 1 1 d . .
Br1 Br 0.96383(5) 0.14788(3) 0.72485(3) 0.02316(13) Uani 1 1 d . .
Br2 Br 1.00841(4) 0.28338(3) 0.91849(3) 0.01897(12) Uani 1 1 d . .
P1 P 0.71452(11) 0.21103(7) 0.95252(8) 0.0124(3) Uani 1 1 d . .
N1 N 0.6493(3) 0.0793(2) 0.7393(2) 0.0153(8) Uani 1 1 d . .
N2 N 0.5963(3) 0.0038(2) 0.7271(2) 0.0149(9) Uani 1 1 d . .
C1 C 0.7417(4) 0.0853(3) 0.8124(3) 0.0139(10) Uani 1 1 d . .
C2 C 0.7497(4) 0.0062(2) 0.8523(3) 0.0127(10) Uani 1 1 d . .
C3 C 0.8254(4) -0.0259(3) 0.9333(3) 0.0152(10) Uani 1 1 d . .
H3 H 0.8879 0.0060 0.9715 0.018 Uiso 1 1 calc R U
C4 C 0.8063(4) -0.1050(3) 0.9556(3) 0.0209(11) Uani 1 1 d . .
H4 H 0.8548 -0.1274 1.0106 0.025 Uiso 1 1 calc R U
C5 C 0.7161(4) -0.1525(3) 0.8980(3) 0.0221(12) Uani 1 1 d . .
H5 H 0.7065 -0.2069 0.9146 0.027 Uiso 1 1 calc R U
C6 C 0.6418(4) -0.1238(3) 0.8193(3) 0.0158(10) Uani 1 1 d . .
H6 H 0.5819 -0.1571 0.7806 0.019 Uiso 1 1 calc R U
C7 C 0.6575(4) -0.0428(3) 0.7979(3) 0.0140(10) Uani 1 1 d . .
C8 C 0.4877(4) 0.0008(3) 0.6519(3) 0.0180(11) Uani 1 1 d . .
H8A H 0.4059 0.0063 0.6747 0.022 Uiso 1 1 calc R U
H8B H 0.4865 -0.0495 0.6158 0.022 Uiso 1 1 calc R U
C9 C 0.5133(5) 0.0730(3) 0.5952(3) 0.0232(11) Uani 1 1 d . .
H9A H 0.4320 0.0961 0.5615 0.028 Uiso 1 1 calc R U
H9B H 0.5676 0.0581 0.5496 0.028 Uiso 1 1 calc R U
C10 C 0.5831(4) 0.1332(3) 0.6667(3) 0.0181(11) Uani 1 1 d . .
H10A H 0.6446 0.1664 0.6399 0.022 Uiso 1 1 calc R U
H10B H 0.5219 0.1686 0.6909 0.022 Uiso 1 1 calc R U
C1A C 0.7643(4) 0.1697(2) 1.0687(3) 0.0147(10) Uani 1 1 d . .
C2A C 0.8884(4) 0.1440(3) 1.0951(3) 0.0186(11) Uani 1 1 d . .
H2A H 0.9469 0.1498 1.0535 0.022 Uiso 1 1 calc R U
C3A C 0.9297(5) 0.1097(3) 1.1818(3) 0.0231(12) Uani 1 1 d . .
H3A H 1.0155 0.0916 1.1995 0.028 Uiso 1 1 calc R U
C4A C 0.8439(5) 0.1022(3) 1.2423(3) 0.0248(12) Uani 1 1 d . .
H4A H 0.8708 0.0783 1.3015 0.030 Uiso 1 1 calc R U
C5A C 0.7207(5) 0.1291(3) 1.2173(3) 0.0238(12) Uani 1 1 d . .
H5A H 0.6632 0.1250 1.2598 0.029 Uiso 1 1 calc R U
C6A C 0.6791(4) 0.1623(3) 1.1298(3) 0.0161(11) Uani 1 1 d . .
H6A H 0.5930 0.1798 1.1121 0.019 Uiso 1 1 calc R U
C1B C 0.6961(4) 0.3194(3) 0.9664(3) 0.0125(10) Uani 1 1 d . .
C2B C 0.6751(4) 0.3521(3) 1.0494(3) 0.0190(11) Uani 1 1 d . .
H2B H 0.6738 0.3187 1.1018 0.023 Uiso 1 1 calc R U
C3B C 0.6558(5) 0.4342(3) 1.0549(3) 0.0238(12) Uani 1 1 d . .
H3B H 0.6422 0.4570 1.1118 0.029 Uiso 1 1 calc R U
C4B C 0.6559(4) 0.4834(3) 0.9786(3) 0.0226(12) Uani 1 1 d . .
H4B H 0.6425 0.5395 0.9831 0.027 Uiso 1 1 calc R U
C5B C 0.6755(4) 0.4505(3) 0.8964(3) 0.0161(11) Uani 1 1 d . .
H5B H 0.6748 0.4838 0.8437 0.019 Uiso 1 1 calc R U
C6B C 0.6965(4) 0.3687(3) 0.8900(3) 0.0146(10) Uani 1 1 d . .
H6B H 0.7111 0.3463 0.8331 0.018 Uiso 1 1 calc R U
C1C C 0.5504(4) 0.1754(3) 0.9161(3) 0.0129(10) Uani 1 1 d . .
C2C C 0.5240(4) 0.0938(3) 0.9269(3) 0.0153(10) Uani 1 1 d . .
H2C H 0.5878 0.0595 0.9601 0.018 Uiso 1 1 calc R U
C3C C 0.4040(4) 0.0635(3) 0.8887(3) 0.0178(11) Uani 1 1 d . .
H3C H 0.3873 0.0079 0.8948 0.021 Uiso 1 1 calc R U
C4C C 0.3105(4) 0.1114(3) 0.8431(3) 0.0226(12) Uani 1 1 d . .
H4C H 0.2297 0.0893 0.8163 0.027 Uiso 1 1 calc R U
C5C C 0.3329(5) 0.1929(3) 0.8354(3) 0.0272(12) Uani 1 1 d . .
H5C H 0.2665 0.2273 0.8058 0.033 Uiso 1 1 calc R U
C6C C 0.4533(4) 0.2239(3) 0.8713(3) 0.0209(11) Uani 1 1 d . .
H6C H 0.4690 0.2795 0.8649 0.025 Uiso 1 1 calc R U

loop_
_atom_site_aniso_label
_atom_site_aniso_U_11
_atom_site_aniso_U_22
_atom_site_aniso_U_33
_atom_site_aniso_U_23
_atom_site_aniso_U_13
_atom_site_aniso_U_12
Pd1 0.01319(19) 0.01037(18) 0.01326(18) -0.00148(15) 0.00206(14) 0.00041(16)
Br1 0.0229(3) 0.0246(3) 0.0248(3) -0.0090(2) 0.0120(2) -0.0032(2)
Br2 0.0200(3) 0.0133(2) 0.0228(3) -0.0021(2) 0.0018(2) -0.0013(2)
P1 0.0152(6) 0.0094(6) 0.0123(6) 0.0004(5) 0.0021(5) 0.0002(5)
N1 0.018(2) 0.011(2) 0.016(2) 0.0007(16) 0.0002(17) -0.0005(18)
N2 0.018(2) 0.013(2) 0.014(2) -0.0013(16) 0.0016(17) -0.0046(18)
C1 0.015(2) 0.016(2) 0.012(2) 0.0003(19) 0.006(2) 0.005(2)
C2 0.018(3) 0.011(2) 0.010(2) -0.0034(19) 0.004(2) 0.002(2)
C3 0.012(2) 0.016(2) 0.018(3) -0.006(2) 0.002(2) 0.002(2)
C4 0.018(3) 0.027(3) 0.019(3) 0.006(2) 0.004(2) 0.009(2)
C5 0.023(3) 0.015(2) 0.031(3) 0.004(2) 0.012(2) 0.007(2)
C6 0.019(3) 0.013(2) 0.016(3) 0.0003(19) 0.006(2) -0.004(2)
C7 0.015(3) 0.016(2) 0.011(2) -0.001(2) 0.002(2) 0.002(2)
C8 0.021(3) 0.017(2) 0.013(2) -0.002(2) -0.004(2) -0.001(2)
C9 0.023(3) 0.022(3) 0.022(3) 0.002(2) -0.002(2) 0.003(2)
C10 0.024(3) 0.012(2) 0.016(3) 0.0051(19) -0.003(2) 0.004(2)
C1A 0.024(3) 0.006(2) 0.014(2) -0.0016(19) 0.001(2) 0.001(2)
C2A 0.020(3) 0.022(3) 0.012(2) 0.001(2) 0.001(2) 0.005(2)
C3A 0.028(3) 0.023(3) 0.016(3) 0.000(2) -0.002(2) 0.008(2)
C4A 0.042(3) 0.014(3) 0.014(3) 0.002(2) -0.007(2) -0.009(3)
C5A 0.033(3) 0.025(3) 0.014(3) -0.002(2) 0.003(2) -0.018(3)
C6A 0.019(3) 0.013(3) 0.015(3) -0.0003(19) 0.000(2) -0.005(2)
C1B 0.007(2) 0.012(2) 0.019(2) 0.002(2) 0.0028(18) 0.002(2)
C2B 0.021(3) 0.017(2) 0.020(3) 0.003(2) 0.006(2) 0.001(2)
C3B 0.031(3) 0.016(3) 0.027(3) -0.005(2) 0.011(2) 0.003(2)
C4B 0.019(3) 0.012(2) 0.038(3) 0.003(2) 0.009(2) 0.004(2)
C5B 0.015(3) 0.013(2) 0.021(3) 0.009(2) 0.006(2) 0.003(2)
C6B 0.013(2) 0.016(2) 0.015(2) 0.001(2) 0.0033(19) 0.001(2)
C1C 0.016(2) 0.013(2) 0.009(2) -0.0025(19) 0.0038(19) -0.001(2)
C2C 0.019(3) 0.016(2) 0.012(2) -0.0005(19) 0.005(2) 0.004(2)
C3C 0.023(3) 0.013(2) 0.020(3) -0.002(2) 0.009(2) -0.006(2)
C4C 0.016(3) 0.031(3) 0.019(3) 0.001(2) 0.001(2) -0.006(2)
C5C 0.019(3) 0.028(3) 0.031(3) 0.004(2) -0.005(2) 0.002(3)
C6C 0.020(3) 0.012(2) 0.029(3) 0.001(2) 0.002(2) -0.003(2)

loop_
_atom_type_symbol
_atom_type_description
_atom_type_scat_dispersion_real
_atom_type_scat_dispersion_imag
_atom_type_scat_source
C C 0.0033 0.0016 'International Tables Vol C Tables 4.2.6.8 and 6.1.1.4'
H H 0.0000 0.0000 'International Tables Vol C Tables 4.2.6.8 and 6.1.1.4'
P P 0.1023 0.0942 'International Tables Vol C Tables 4.2.6.8 and 6.1.1.4'
Br Br -0.2901 2.4595 'International Tables Vol C Tables 4.2.6.8 and 6.1.1.4'
Pd Pd -0.9988 1.0072 'International Tables Vol C Tables 4.2.6.8 and 6.1.1.4'
N N 0.0061 0.0033 'International Tables Vol C Tables 4.2.6.8 and 6.1.1.4'

loop_
_geom_angle_atom_site_label_1
_geom_angle_atom_site_label_2
_geom_angle_atom_site_label_3
_geom_angle
C1 Pd1 P1 89.31(12)
C1 Pd1 Br1 86.30(12)
P1 Pd1 Br1 171.18(3)
C1 Pd1 Br2 170.35(13)
P1 Pd1 Br2 93.25(3)
Br1 Pd1 Br2 92.33(2)
C1A P1 C1C 104.4(2)
C1A P1 C1B 106.74(19)
C1C P1 C1B 103.78(19)
C1A P1 Pd1 113.88(15)
C1C P1 Pd1 114.26(14)
C1B P1 Pd1 112.86(14)
C1 N1 N2 113.7(4)
C1 N1 C10 136.8(4)
N2 N1 C10 109.5(3)
C7 N2 N1 107.2(3)
C7 N2 C8 139.9(4)
N1 N2 C8 112.5(3)
N1 C1 C2 103.9(4)
N1 C1 Pd1 127.4(3)
C2 C1 Pd1 128.7(3)
C7 C2 C3 119.1(4)
C7 C2 C1 108.6(4)
C3 C2 C1 132.2(4)
C4 C3 C2 118.4(4)
C3 C4 C5 120.7(4)
C6 C5 C4 122.6(4)
C5 C6 C7 117.0(4)
N2 C7 C6 131.3(4)
N2 C7 C2 106.6(4)
C6 C7 C2 122.2(4)
N2 C8 C9 101.1(4)
C8 C9 C10 104.9(4)
N1 C10 C9 101.6(3)
C2A C1A C6A 119.7(4)
C2A C1A P1 118.8(3)
C6A C1A P1 121.5(3)
C1A C2A C3A 120.9(4)
C4A C3A C2A 119.0(5)
C5A C4A C3A 120.4(4)
C4A C5A C6A 120.4(5)
C1A C6A C5A 119.5(4)
C2B C1B C6B 119.9(4)
C2B C1B P1 121.4(3)
C6B C1B P1 118.6(3)
C1B C2B C3B 119.1(4)
C4B C3B C2B 120.9(4)
C5B C4B C3B 119.6(4)
C4B C5B C6B 120.2(4)
C5B C6B C1B 120.2(4)
C6C C1C C2C 118.3(4)
C6C C1C P1 122.6(3)
C2C C1C P1 118.8(3)
C3C C2C C1C 119.6(4)
C4C C3C C2C 121.3(4)
C3C C4C C5C 119.8(5)
C4C C5C C6C 119.5(5)
C1C C6C C5C 121.2(4)

loop_
_geom_bond_atom_site_label_1
_geom_bond_atom_site_label_2
_geom_bond_distance
Pd1 C1 1.965(4)
Pd1 P1 2.2680(12)
Pd1 Br1 2.4807(6)
Pd1 Br2 2.4928(6)
P1 C1A 1.822(4)
P1 C1C 1.826(4)
P1 C1B 1.832(4)
N1 C1 1.317(5)
N1 N2 1.376(5)
N1 C10 1.469(5)
N2 C7 1.363(5)
N2 C8 1.443(5)
C1 C2 1.437(6)
C2 C7 1.406(6)
C2 C3 1.412(6)
C3 C4 1.381(6)
C4 C5 1.400(6)
C5 C6 1.360(6)
C6 C7 1.402(6)
C8 C9 1.514(6)
C9 C10 1.539(6)
C1A C2A 1.373(6)
C1A C6A 1.388(6)
C2A C3A 1.389(6)
C3A C4A 1.387(7)
C4A C5A 1.367(7)
C5A C6A 1.391(6)
C1B C2B 1.386(6)
C1B C6B 1.388(6)
C2B C3B 1.389(6)
C3B C4B 1.386(6)
C4B C5B 1.372(6)
C5B C6B 1.387(6)
C1C C6C 1.379(6)
C1C C2C 1.403(6)
C2C C3C 1.390(6)
C3C C4C 1.352(6)
C4C C5C 1.387(7)
C5C C6C 1.390(6)
